data_9014460
loop_
_publ_author_name
'Kampf, A. R.'
'Housley, R. M.'

_publ_section_title
;
 Fluorphosphohedyphane, Ca2Pb3(PO4)3F, the first apatite supergroup mineral
 with essential Pb and F
;
_journal_name_full 'American Mineralogist'
_journal_page_first 423
_journal_page_last 429
_journal_paper_doi 10.2138/am.2011.3586
_journal_volume 96
_journal_year 2011
_chemical_compound_source 'Blue Bell claims, near Baker, San Bernardino County, California, USA'
_chemical_formula_sum 'Ca2.354 F O12 P3 Pb2.646'
_chemical_name_mineral Fluorphosphohedyphane
_space_group_IT_number 176
_symmetry_space_group_name_Hall '-P 6c'
_symmetry_space_group_name_H-M 'P 63/m'
_cell_angle_alpha 90
_cell_angle_beta 90
_cell_angle_gamma 120
_cell_length_a 9.6402
_cell_length_b 9.6402
_cell_length_c 7.0121
_cell_formula_units_Z 2
_cell_volume 564.353
_database_code_amcsd 0018322
_exptl_crystal_density_diffrn 5.570
_cod_original_formula_sum 'Ca2.354 Pb2.646 P3 O12 F'
_cod_database_code 9014460

loop_
_space_group_symop_operation_xyz
x,y,z
-x+y,-x,1/2-z
x-y,x,1/2+z
y,-x+y,-z
-y,x-y,z
x,y,1/2-z
-x,-y,1/2+z
x-y,x,-z
-x+y,-x,z
-y,x-y,1/2-z
y,-x+y,1/2+z
-x,-y,-z

loop_
_atom_site_aniso_label
_atom_site_aniso_U_11
_atom_site_aniso_U_22
_atom_site_aniso_U_33
_atom_site_aniso_U_12
_atom_site_aniso_U_13
_atom_site_aniso_U_23
Ca1 0.00930 0.00930 0.00680 0.00470 0.00000 0.00000
Pb2 0.00990 0.00940 0.01490 0.00380 0.00000 0.00000
Ca2 0.00990 0.00940 0.01490 0.00380 0.00000 0.00000
P 0.01010 0.00760 0.01200 0.00430 0.00000 0.00000
O1 0.02000 0.01400 0.01600 0.01100 0.00000 0.00000
O2 0.01100 0.01600 0.02400 0.00700 0.00000 0.00000
O3 0.02900 0.01600 0.01700 0.01400 -0.00700 -0.00500
F 0.04800 0.04800 0.07600 0.02400 0.00000 0.00000

loop_
_atom_site_label
_atom_site_fract_x
_atom_site_fract_y
_atom_site_fract_z
_atom_site_occupancy
_atom_site_U_iso_or_equiv
Ca1 0.33333 0.66667 0.00460 1.00000 0.00850
Pb2 0.23960 0.00873 0.25000 0.88200 0.01180
Ca2 0.23960 0.00873 0.25000 0.11800 0.01180
P 0.41830 0.38800 0.25000 1.00000 0.00990
O1 0.35920 0.50780 0.25000 1.00000 0.01600
O2 0.60470 0.47310 0.25000 1.00000 0.01600
O3 0.36100 0.27800 0.07330 1.00000 0.01880
F 0.00000 0.00000 0.50000 1.00000 0.05700

loop_
_cod_related_entry_id
_cod_related_entry_database
_cod_related_entry_code
1 AMCSD 0018322
